data_7029230
loop_
_publ_author_name
'Ritch, Jamie S.'
'Julienne, Delphine'
'Rybchinski, Shayne R.'
'Brockman, Kathryne S.'
'Johnson, Kevin R. D.'
'Hayes, Paul G.'

_publ_section_title
;
 Secondary diphosphine and diphosphido ligands: synthesis,
 characterisation and group 1 coordination compounds.
;
_journal_issue 1
_journal_name_full 'Dalton transactions (Cambridge, England : 2003)'
_journal_page_first 267
_journal_page_last 276
_journal_paper_doi 10.1039/c3dt51844b
_journal_volume 43
_journal_year 2014
_chemical_formula_moiety 'C44 H58 P2, 0.5(C6 H6)'
_chemical_formula_sum 'C47 H61 P2'
_chemical_formula_weight 687.90
_chemical_name_systematic
; 
 ? 
;
_space_group_IT_number 15
_symmetry_cell_setting monoclinic
_symmetry_space_group_name_Hall '-C 2yc'
_symmetry_space_group_name_H-M 'C 1 2/c 1'
_atom_sites_solution_hydrogens geom
_atom_sites_solution_primary direct
_atom_sites_solution_secondary difmap
_audit_creation_method SHELXL-97
_cell_angle_alpha 90.00
_cell_angle_beta 97.1550(10)
_cell_angle_gamma 90.00
_cell_formula_units_Z 8
_cell_length_a 33.518(3)
_cell_length_b 15.0365(13)
_cell_length_c 16.5961(15)
_cell_measurement_reflns_used 4973
_cell_measurement_temperature 173(2)
_cell_measurement_theta_max 19.49
_cell_measurement_theta_min 2.45
_cell_volume 8299.2(13)
_computing_cell_refinement 'Bruker SAINT'
_computing_data_collection 'Bruker APEX2'
_computing_data_reduction 'Bruker SAINT'
_computing_molecular_graphics 'Bruker SHELXTL'
_computing_publication_material 'Bruker SHELXTL'
_computing_structure_refinement 'SHELXL-97 (Sheldrick, 2008)'
_computing_structure_solution 'SHELXS-97 (Sheldrick, 2008)'
_diffrn_ambient_temperature 173(2)
_diffrn_measured_fraction_theta_full 1.000
_diffrn_measured_fraction_theta_max 1.000
_diffrn_measurement_device_type 'Bruker APEX-II CCD'
_diffrn_measurement_method '\f and \w scans'
_diffrn_radiation_monochromator graphite
_diffrn_radiation_source 'fine-focus sealed tube'
_diffrn_radiation_type MoK\a
_diffrn_radiation_wavelength 0.71073
_diffrn_reflns_av_R_equivalents 0.0678
_diffrn_reflns_av_sigmaI/netI 0.0451
_diffrn_reflns_limit_h_max 39
_diffrn_reflns_limit_h_min -39
_diffrn_reflns_limit_k_max 17
_diffrn_reflns_limit_k_min -17
_diffrn_reflns_limit_l_max 19
_diffrn_reflns_limit_l_min -19
_diffrn_reflns_number 49571
_diffrn_reflns_theta_full 25.03
_diffrn_reflns_theta_max 25.03
_diffrn_reflns_theta_min 1.88
_exptl_absorpt_coefficient_mu 0.135
_exptl_absorpt_correction_T_max 0.9918
_exptl_absorpt_correction_T_min 0.9460
_exptl_absorpt_correction_type multi-scan
_exptl_absorpt_process_details 'SADABS (Bruker, 2008)'
_exptl_crystal_colour colourless
_exptl_crystal_density_diffrn 1.101
_exptl_crystal_density_method 'not measured'
_exptl_crystal_description prism
_exptl_crystal_F_000 2984
_exptl_crystal_size_max 0.42
_exptl_crystal_size_mid 0.10
_exptl_crystal_size_min 0.06
_refine_diff_density_max 0.325
_refine_diff_density_min -0.516
_refine_diff_density_rms 0.042
_refine_ls_extinction_coef 0.00039(8)
_refine_ls_extinction_expression Fc^*^=kFc[1+0.001xFc^2^\l^3^/sin(2\q)]^-1/4^
_refine_ls_extinction_method SHELXL
_refine_ls_goodness_of_fit_ref 1.017
_refine_ls_hydrogen_treatment mixed
_refine_ls_matrix_type full
_refine_ls_number_parameters 522
_refine_ls_number_reflns 7324
_refine_ls_number_restraints 0
_refine_ls_restrained_S_all 1.017
_refine_ls_R_factor_all 0.0967
_refine_ls_R_factor_gt 0.0529
_refine_ls_shift/su_max 0.001
_refine_ls_shift/su_mean 0.000
_refine_ls_structure_factor_coef Fsqd
_refine_ls_weighting_details 'calc w=1/[\s^2^(Fo^2^)+(0.0501P)^2^+10.0450P] where P=(Fo^2^+2Fc^2^)/3'
_refine_ls_weighting_scheme calc
_refine_ls_wR_factor_gt 0.1168
_refine_ls_wR_factor_ref 0.1401
_reflns_number_gt 4636
_reflns_number_total 7324
_reflns_threshold_expression >2sigma(I)
_cod_data_source_file c3dt51844b.txt
_cod_data_source_block (TrippPH)2C14H10
_cod_depositor_comments
;
The following automatic conversions were performed:

'_symmetry_cell_setting' value 'Monoclinic' changed to 'monoclinic'
according to
/usr/data/users/saulius/automatic-downloads/current/RSC/lib/dictionaries/cif_core.dic
dictionary named 'cif_core.dic' version 2.4.2 from 2011-04-26.

Automatic conversion script
Id: cif_fix_values 2281 2013-09-26 08:29:07Z andrius 
;
_cod_original_sg_symbol_H-M C2/c
_cod_database_code 7029230

loop_
_symmetry_equiv_pos_as_xyz
'x, y, z'
'-x, y, -z+1/2'
'x+1/2, y+1/2, z'
'-x+1/2, y+1/2, -z+1/2'
'-x, -y, -z'
'x, -y, z-1/2'
'-x+1/2, -y+1/2, -z'
'x+1/2, -y+1/2, z-1/2'

loop_
_atom_site_label
_atom_site_type_symbol
_atom_site_fract_x
_atom_site_fract_y
_atom_site_fract_z
_atom_site_U_iso_or_equiv
_atom_site_adp_type
_atom_site_occupancy
_atom_site_symmetry_multiplicity
_atom_site_calc_flag
_atom_site_refinement_flags
_atom_site_disorder_assembly
_atom_site_disorder_group
P1 P 0.17877(2) 0.74287(5) 0.28931(5) 0.0460(2) Uani 1 1 d . . .
P2 P 0.30617(2) 0.75323(5) 0.19218(6) 0.0593(3) Uani 1 1 d . . .
C14 C 0.22172(7) 0.58301(16) 0.30588(15) 0.0351(6) Uani 1 1 d . . .
C12 C 0.28770(7) 0.58556(16) 0.24838(14) 0.0345(6) Uani 1 1 d . . .
C7 C 0.29659(8) 0.50104(16) 0.27984(16) 0.0383(6) Uani 1 1 d . A .
C13 C 0.24430(7) 0.61578(17) 0.23813(16) 0.0408(6) Uani 1 1 d . A .
H13A H 0.2307 0.5936 0.1856 0.049 Uiso 1 1 calc R . .
H13B H 0.2434 0.6816 0.2367 0.049 Uiso 1 1 calc R . .
C2 C 0.17224(8) 0.59899(17) 0.39776(16) 0.0414(6) Uani 1 1 d . . .
H2 H 0.1518 0.6328 0.4183 0.050 Uiso 1 1 calc R . .
C5 C 0.23133(7) 0.49878(16) 0.33781(16) 0.0385(6) Uani 1 1 d . A .
C8 C 0.33600(8) 0.47101(17) 0.28929(16) 0.0434(7) Uani 1 1 d . . .
H8 H 0.3420 0.4133 0.3107 0.052 Uiso 1 1 calc R A .
C3 C 0.18186(8) 0.51563(18) 0.42980(16) 0.0444(7) Uani 1 1 d . A .
H3 H 0.1680 0.4925 0.4718 0.053 Uiso 1 1 calc R . .
C16 C 0.09941(8) 0.78409(18) 0.31122(17) 0.0455(7) Uani 1 1 d . . .
C20 C 0.14889(8) 0.82033(18) 0.42580(16) 0.0427(6) Uani 1 1 d . . .
C6 C 0.26255(8) 0.44445(17) 0.30164(19) 0.0501(7) Uani 1 1 d . . .
H6A H 0.2733 0.3984 0.3411 0.060 Uiso 1 1 calc R A .
H6B H 0.2497 0.4138 0.2523 0.060 Uiso 1 1 calc R . .
C9 C 0.36646(8) 0.52415(18) 0.26797(17) 0.0475(7) Uani 1 1 d . A .
H9 H 0.3934 0.5030 0.2744 0.057 Uiso 1 1 calc R . .
C4 C 0.21156(8) 0.46634(17) 0.40051(16) 0.0431(7) Uani 1 1 d . . .
H4 H 0.2186 0.4097 0.4234 0.052 Uiso 1 1 calc R A .
C18 C 0.07803(8) 0.85157(18) 0.43189(17) 0.0458(7) Uani 1 1 d . . .
C10 C 0.35775(8) 0.60841(17) 0.23716(16) 0.0437(7) Uani 1 1 d . . .
H10 H 0.3789 0.6450 0.2228 0.052 Uiso 1 1 calc R A .
C19 C 0.11793(8) 0.85333(19) 0.46607(17) 0.0481(7) Uani 1 1 d . B .
H19 H 0.1244 0.8779 0.5188 0.058 Uiso 1 1 calc R . .
C17 C 0.06987(8) 0.81677(19) 0.35479(18) 0.0504(7) Uani 1 1 d . B .
H17 H 0.0427 0.8151 0.3303 0.060 Uiso 1 1 calc R . .
C24 C 0.04337(9) 0.8831(2) 0.47543(19) 0.0585(8) Uani 1 1 d . B .
H24 H 0.0238 0.9126 0.4334 0.070 Uiso 1 1 calc R . .
C27 C 0.19181(8) 0.8259(2) 0.46816(18) 0.0608(9) Uani 1 1 d . B .
H27 H 0.2085 0.7850 0.4386 0.073 Uiso 1 1 calc R . .
C25 C 0.02142(10) 0.8038(3) 0.5068(2) 0.0861(12) Uani 1 1 d . . .
H25A H 0.0390 0.7745 0.5506 0.129 Uiso 1 1 calc R B .
H25B H 0.0143 0.7615 0.4624 0.129 Uiso 1 1 calc R . .
H25C H -0.0031 0.8245 0.5277 0.129 Uiso 1 1 calc R . .
C28 C 0.19616(10) 0.7957(3) 0.55622(19) 0.0849(12) Uani 1 1 d . . .
H28A H 0.2246 0.7968 0.5787 0.127 Uiso 1 1 calc R B .
H28B H 0.1858 0.7350 0.5591 0.127 Uiso 1 1 calc R . .
H28C H 0.1809 0.8357 0.5876 0.127 Uiso 1 1 calc R . .
C26 C 0.05449(11) 0.9509(3) 0.5402(2) 0.1013(15) Uani 1 1 d . . .
H26A H 0.0733 0.9246 0.5837 0.152 Uiso 1 1 calc R B .
H26B H 0.0302 0.9706 0.5625 0.152 Uiso 1 1 calc R . .
H26C H 0.0672 1.0019 0.5170 0.152 Uiso 1 1 calc R . .
C29 C 0.20820(12) 0.9189(3) 0.4604(3) 0.0999(14) Uani 1 1 d . . .
H29A H 0.1926 0.9609 0.4891 0.150 Uiso 1 1 calc R B .
H29B H 0.2061 0.9353 0.4029 0.150 Uiso 1 1 calc R . .
H29C H 0.2365 0.9207 0.4841 0.150 Uiso 1 1 calc R . .
C1 C 0.19197(7) 0.63443(16) 0.33591(14) 0.0340(6) Uani 1 1 d . . .
C11 C 0.31848(7) 0.64035(16) 0.22693(14) 0.0354(6) Uani 1 1 d . A .
C15 C 0.13980(7) 0.78528(17) 0.34736(15) 0.0375(6) Uani 1 1 d . B .
C30 C 0.35495(15) 0.7961(4) 0.1648(3) 0.048(3) Uani 0.734(9) 1 d PG A 1
C31 C 0.36492(14) 0.7790(4) 0.0875(3) 0.0412(14) Uani 0.734(9) 1 d PG A 1
C32 C 0.39690(13) 0.8236(4) 0.0598(2) 0.0548(14) Uani 0.734(9) 1 d PG A 1
H32 H 0.4037 0.8119 0.0069 0.066 Uiso 0.734(9) 1 calc PR A 1
C33 C 0.41892(10) 0.8853(3) 0.1094(3) 0.0471(12) Uani 0.734(9) 1 d PG A 1
C34 C 0.40895(11) 0.9024(3) 0.1868(3) 0.0440(11) Uani 0.734(9) 1 d PG A 1
H34 H 0.4240 0.9445 0.2207 0.053 Uiso 0.734(9) 1 calc PR A 1
C35 C 0.37697(15) 0.8578(4) 0.2145(2) 0.0419(14) Uani 0.734(9) 1 d PG A 1
C36 C 0.36741(17) 0.8783(5) 0.3016(3) 0.0622(17) Uani 0.734(9) 1 d P A 1
H36 H 0.3390 0.8587 0.3029 0.075 Uiso 0.734(9) 1 calc PR A 1
C37 C 0.3927(2) 0.8214(4) 0.3647(4) 0.0724(18) Uani 0.734(9) 1 d P A 1
H37A H 0.3896 0.7585 0.3496 0.109 Uiso 0.734(9) 1 calc PR A 1
H37B H 0.3837 0.8306 0.4181 0.109 Uiso 0.734(9) 1 calc PR A 1
H37C H 0.4211 0.8383 0.3670 0.109 Uiso 0.734(9) 1 calc PR A 1
C38 C 0.3683(3) 0.9768(5) 0.3248(4) 0.108(3) Uani 0.734(9) 1 d P A 1
H38A H 0.3562 0.9847 0.3751 0.162 Uiso 0.734(9) 1 calc PR A 1
H38B H 0.3531 1.0112 0.2811 0.162 Uiso 0.734(9) 1 calc PR A 1
H38C H 0.3962 0.9977 0.3329 0.162 Uiso 0.734(9) 1 calc PR A 1
C39 C 0.3433(3) 0.7111(7) 0.0306(6) 0.064(2) Uani 0.734(9) 1 d P A 1
H39 H 0.3214 0.6830 0.0576 0.077 Uiso 0.734(9) 1 calc PR A 1
C40 C 0.3236(7) 0.7674(15) -0.0466(9) 0.116(7) Uani 0.734(9) 1 d P A 1
H40A H 0.3448 0.7987 -0.0709 0.174 Uiso 0.734(9) 1 calc PR A 1
H40B H 0.3046 0.8109 -0.0292 0.174 Uiso 0.734(9) 1 calc PR A 1
H40C H 0.3093 0.7271 -0.0868 0.174 Uiso 0.734(9) 1 calc PR A 1
C41 C 0.3712(3) 0.6397(5) 0.0074(5) 0.084(2) Uani 0.734(9) 1 d P A 1
H41A H 0.3917 0.6664 -0.0223 0.126 Uiso 0.734(9) 1 calc PR A 1
H41B H 0.3559 0.5955 -0.0271 0.126 Uiso 0.734(9) 1 calc PR A 1
H41C H 0.3843 0.6107 0.0566 0.126 Uiso 0.734(9) 1 calc PR A 1
C42 C 0.45221(14) 0.9401(3) 0.0781(4) 0.0612(16) Uani 0.734(9) 1 d P A 1
H42 H 0.4575 0.9133 0.0253 0.073 Uiso 0.734(9) 1 calc PR A 1
C43 C 0.49082(14) 0.9433(5) 0.1312(5) 0.099(3) Uani 0.734(9) 1 d P A 1
H43A H 0.4870 0.9729 0.1823 0.148 Uiso 0.734(9) 1 calc PR A 1
H43B H 0.5105 0.9766 0.1041 0.148 Uiso 0.734(9) 1 calc PR A 1
H43C H 0.5007 0.8827 0.1425 0.148 Uiso 0.734(9) 1 calc PR A 1
C44 C 0.43758(19) 1.0390(4) 0.0601(5) 0.074(2) Uani 0.734(9) 1 d P A 1
H44A H 0.4159 1.0394 0.0147 0.111 Uiso 0.734(9) 1 calc PR A 1
H44B H 0.4601 1.0749 0.0461 0.111 Uiso 0.734(9) 1 calc PR A 1
H44C H 0.4277 1.0639 0.1085 0.111 Uiso 0.734(9) 1 calc PR A 1
C21 C 0.08783(17) 0.7540(5) 0.2226(4) 0.0460(15) Uani 0.708(16) 1 d P B 1
H21 H 0.1128 0.7554 0.1952 0.055 Uiso 0.708(16) 1 calc PR B 1
C22 C 0.0745(4) 0.6567(4) 0.2265(5) 0.119(5) Uani 0.708(16) 1 d P B 1
H22A H 0.0520 0.6524 0.2586 0.179 Uiso 0.708(16) 1 calc PR B 1
H22B H 0.0970 0.6206 0.2519 0.179 Uiso 0.708(16) 1 calc PR B 1
H22C H 0.0661 0.6348 0.1714 0.179 Uiso 0.708(16) 1 calc PR B 1
C23 C 0.0569(2) 0.8117(5) 0.1741(3) 0.0639(18) Uani 0.708(16) 1 d P B 1
H23A H 0.0517 0.7889 0.1184 0.096 Uiso 0.708(16) 1 calc PR B 1
H23B H 0.0670 0.8728 0.1730 0.096 Uiso 0.708(16) 1 calc PR B 1
H23C H 0.0320 0.8109 0.1991 0.096 Uiso 0.708(16) 1 calc PR B 1
C30B C 0.3509(4) 0.8028(11) 0.1642(7) 0.011(3) Uiso 0.266(9) 1 d PG A 2
C31B C 0.3655(4) 0.7988(10) 0.0894(6) 0.049(5) Uiso 0.266(9) 1 d PG A 2
C32B C 0.3995(4) 0.8472(8) 0.0766(6) 0.031(3) Uiso 0.266(9) 1 d PG A 2
H32B H 0.4094 0.8445 0.0255 0.038 Uiso 0.266(9) 1 calc PR A 2
C33B C 0.4188(3) 0.8997(7) 0.1384(8) 0.039(4) Uiso 0.266(9) 1 d PG A 2
C34B C 0.4043(4) 0.9037(8) 0.2132(7) 0.048(4) Uiso 0.266(9) 1 d PG A 2
H34B H 0.4175 0.9395 0.2555 0.058 Uiso 0.266(9) 1 calc PR A 2
C35B C 0.3703(4) 0.8553(10) 0.2260(6) 0.037(4) Uiso 0.266(9) 1 d PG A 2
C36B C 0.3623(5) 0.8468(11) 0.3123(11) 0.048(5) Uiso 0.266(9) 1 d P A 2
H36B H 0.3441 0.7962 0.3219 0.058 Uiso 0.266(9) 1 calc PR A 2
C37B C 0.4072(5) 0.8398(14) 0.3642(13) 0.064(6) Uiso 0.266(9) 1 d P A 2
H37D H 0.4215 0.7886 0.3451 0.096 Uiso 0.266(9) 1 calc PR A 2
H37E H 0.4046 0.8324 0.4220 0.096 Uiso 0.266(9) 1 calc PR A 2
H37F H 0.4223 0.8943 0.3565 0.096 Uiso 0.266(9) 1 calc PR A 2
C38B C 0.3459(5) 0.9370(10) 0.3315(10) 0.059(4) Uiso 0.266(9) 1 d P A 2
H38D H 0.3658 0.9830 0.3240 0.089 Uiso 0.266(9) 1 calc PR A 2
H38E H 0.3401 0.9377 0.3880 0.089 Uiso 0.266(9) 1 calc PR A 2
H38F H 0.3211 0.9486 0.2952 0.089 Uiso 0.266(9) 1 calc PR A 2
C39B C 0.3486(9) 0.7322(19) 0.022(2) 0.064(8) Uiso 0.266(9) 1 d P A 2
H39B H 0.3330 0.6919 0.0549 0.077 Uiso 0.266(9) 1 calc PR A 2
C40B C 0.3190(19) 0.751(4) -0.042(3) 0.095(10) Uiso 0.266(9) 1 d P A 2
H40D H 0.2980 0.7880 -0.0226 0.142 Uiso 0.266(9) 1 calc PR A 2
H40E H 0.3072 0.6958 -0.0648 0.142 Uiso 0.266(9) 1 calc PR A 2
H40F H 0.3311 0.7838 -0.0842 0.142 Uiso 0.266(9) 1 calc PR A 2
C41B C 0.3795(8) 0.6646(16) -0.0052(17) 0.084(8) Uiso 0.266(9) 1 d P A 2
H41D H 0.3653 0.6209 -0.0422 0.125 Uiso 0.266(9) 1 calc PR A 2
H41E H 0.3933 0.6340 0.0425 0.125 Uiso 0.266(9) 1 calc PR A 2
H41F H 0.3992 0.6964 -0.0332 0.125 Uiso 0.266(9) 1 calc PR A 2
C42B C 0.4534(4) 0.9642(9) 0.1248(10) 0.057(4) Uiso 0.266(9) 1 d P A 2
H42B H 0.4651 1.0029 0.1709 0.069 Uiso 0.266(9) 1 calc PR A 2
C43B C 0.4830(6) 0.9080(13) 0.0779(13) 0.097(6) Uiso 0.266(9) 1 d P A 2
H43D H 0.4919 0.8552 0.1099 0.145 Uiso 0.266(9) 1 calc PR A 2
H43E H 0.5064 0.9444 0.0696 0.145 Uiso 0.266(9) 1 calc PR A 2
H43F H 0.4691 0.8896 0.0251 0.145 Uiso 0.266(9) 1 calc PR A 2
C44B C 0.4386(6) 1.0117(14) 0.0343(12) 0.060(6) Uiso 0.266(9) 1 d P A 2
H44D H 0.4611 1.0447 0.0163 0.090 Uiso 0.266(9) 1 calc PR A 2
H44E H 0.4163 1.0526 0.0395 0.090 Uiso 0.266(9) 1 calc PR A 2
H44F H 0.4297 0.9655 -0.0056 0.090 Uiso 0.266(9) 1 calc PR A 2
C21B C 0.0837(5) 0.7242(12) 0.2386(10) 0.044(4) Uiso 0.292(16) 1 d P B 2
H21B H 0.1064 0.6864 0.2246 0.053 Uiso 0.292(16) 1 calc PR B 2
C22B C 0.0477(5) 0.6683(10) 0.2367(8) 0.064(4) Uiso 0.292(16) 1 d P B 2
H22D H 0.0520 0.6233 0.2796 0.096 Uiso 0.292(16) 1 calc PR B 2
H22E H 0.0425 0.6389 0.1838 0.096 Uiso 0.292(16) 1 calc PR B 2
H22F H 0.0246 0.7054 0.2455 0.096 Uiso 0.292(16) 1 calc PR B 2
C23B C 0.0741(7) 0.7948(12) 0.1712(12) 0.078(6) Uiso 0.292(16) 1 d P B 2
H23D H 0.0543 0.8371 0.1875 0.117 Uiso 0.292(16) 1 calc PR B 2
H23E H 0.0631 0.7654 0.1206 0.117 Uiso 0.292(16) 1 calc PR B 2
H23F H 0.0987 0.8266 0.1629 0.117 Uiso 0.292(16) 1 calc PR B 2
C1A C 0.0000 0.0254(3) 0.2500 0.0757(15) Uani 1 2 d S . .
H1S H 0.0000 -0.0377 0.2500 0.091 Uiso 1 2 calc SR . .
C3S C 0.03055(10) 0.1616(3) 0.2940(2) 0.0722(10) Uani 1 1 d . . .
H3S H 0.0517 0.1935 0.3247 0.087 Uiso 1 1 calc R . .
C2S C 0.03076(10) 0.0713(3) 0.2942(2) 0.0726(10) Uani 1 1 d . . .
H2S H 0.0521 0.0399 0.3249 0.087 Uiso 1 1 calc R . .
C4S C 0.0000 0.2065(3) 0.2500 0.0761(14) Uani 1 2 d S . .
H4S H 0.0000 0.2697 0.2500 0.091 Uiso 1 2 calc SR . .
H1P H 0.2099(9) 0.7867(19) 0.3172(17) 0.071(9) Uiso 1 1 d . . .
H2P H 0.2863(11) 0.737(2) 0.130(2) 0.102(12) Uiso 1 1 d . . .

loop_
_atom_site_aniso_label
_atom_site_aniso_U_11
_atom_site_aniso_U_22
_atom_site_aniso_U_33
_atom_site_aniso_U_23
_atom_site_aniso_U_13
_atom_site_aniso_U_12
P1 0.0403(4) 0.0476(4) 0.0536(4) 0.0069(4) 0.0191(3) 0.0108(3)
P2 0.0369(4) 0.0440(4) 0.1006(7) 0.0270(5) 0.0234(4) 0.0077(4)
C14 0.0277(13) 0.0366(14) 0.0416(15) -0.0041(11) 0.0068(11) -0.0051(11)
C12 0.0323(14) 0.0354(14) 0.0366(14) -0.0043(11) 0.0074(11) 0.0038(11)
C7 0.0378(15) 0.0331(13) 0.0461(16) -0.0022(12) 0.0130(12) 0.0000(11)
C13 0.0333(14) 0.0415(15) 0.0496(16) 0.0055(12) 0.0125(12) 0.0022(12)
C2 0.0360(15) 0.0441(16) 0.0457(16) -0.0066(13) 0.0116(12) -0.0032(12)
C5 0.0313(14) 0.0347(14) 0.0499(16) -0.0014(12) 0.0070(12) -0.0053(11)
C8 0.0421(16) 0.0336(14) 0.0554(17) 0.0049(12) 0.0102(13) 0.0061(12)
C3 0.0431(16) 0.0463(17) 0.0462(16) 0.0006(13) 0.0148(13) -0.0102(13)
C16 0.0347(15) 0.0495(16) 0.0511(17) -0.0076(13) 0.0010(13) 0.0074(12)
C20 0.0319(14) 0.0506(16) 0.0464(16) -0.0077(13) 0.0080(12) -0.0030(12)
C6 0.0446(17) 0.0359(15) 0.073(2) 0.0016(14) 0.0211(15) 0.0006(12)
C9 0.0357(15) 0.0443(16) 0.0634(19) 0.0068(14) 0.0097(13) 0.0092(13)
C4 0.0439(16) 0.0347(14) 0.0508(17) 0.0030(13) 0.0063(13) -0.0079(12)
C18 0.0373(16) 0.0473(16) 0.0548(18) -0.0040(14) 0.0135(13) 0.0050(13)
C10 0.0342(15) 0.0413(16) 0.0576(18) 0.0066(13) 0.0137(13) 0.0034(12)
C19 0.0464(17) 0.0539(18) 0.0453(16) -0.0099(13) 0.0101(13) -0.0018(14)
C17 0.0302(15) 0.0571(18) 0.0630(19) -0.0074(15) 0.0030(13) 0.0093(13)
C24 0.0495(18) 0.069(2) 0.061(2) 0.0006(16) 0.0206(15) 0.0170(16)
C27 0.0378(17) 0.092(2) 0.0532(19) -0.0247(17) 0.0094(14) -0.0080(16)
C25 0.061(2) 0.115(3) 0.089(3) 0.021(2) 0.035(2) 0.015(2)
C28 0.050(2) 0.146(4) 0.056(2) -0.019(2) -0.0071(17) 0.007(2)
C26 0.065(2) 0.139(4) 0.104(3) -0.065(3) 0.026(2) 0.013(2)
C29 0.072(3) 0.122(4) 0.104(3) -0.023(3) 0.005(2) -0.046(2)
C1 0.0279(13) 0.0373(14) 0.0368(14) -0.0059(11) 0.0044(11) -0.0046(11)
C11 0.0349(14) 0.0367(14) 0.0356(14) -0.0021(11) 0.0082(11) 0.0035(11)
C15 0.0316(14) 0.0389(14) 0.0429(15) -0.0022(12) 0.0077(11) 0.0016(11)
C30 0.043(4) 0.043(4) 0.059(4) 0.016(2) 0.012(2) 0.007(2)
C31 0.042(3) 0.038(3) 0.046(3) 0.0021(18) 0.0151(19) 0.0032(19)
C32 0.060(3) 0.057(4) 0.051(3) -0.010(3) 0.024(2) -0.007(2)
C33 0.043(3) 0.056(3) 0.045(3) 0.009(3) 0.014(2) -0.002(2)
C34 0.034(2) 0.046(3) 0.051(3) -0.006(2) 0.002(2) -0.0036(17)
C35 0.031(3) 0.051(3) 0.045(3) 0.003(2) 0.0072(19) 0.005(2)
C36 0.049(3) 0.091(5) 0.045(3) -0.007(3) -0.001(2) -0.021(3)
C37 0.092(5) 0.065(4) 0.057(3) 0.012(3) -0.005(3) -0.029(4)
C38 0.148(7) 0.102(6) 0.066(4) -0.021(4) -0.013(4) 0.066(5)
C39 0.066(4) 0.074(5) 0.056(4) -0.025(4) 0.020(3) -0.016(4)
C40 0.134(11) 0.138(13) 0.063(5) -0.055(7) -0.035(6) 0.040(9)
C41 0.105(5) 0.062(4) 0.094(5) -0.022(4) 0.042(4) -0.009(4)
C42 0.050(3) 0.067(3) 0.070(4) 0.006(3) 0.023(3) -0.014(2)
C43 0.032(3) 0.132(6) 0.133(6) 0.068(5) 0.012(3) -0.012(3)
C44 0.064(4) 0.057(4) 0.103(6) 0.027(4) 0.026(4) -0.007(3)
C21 0.037(3) 0.052(4) 0.048(3) 0.002(3) -0.002(2) 0.003(3)
C22 0.186(13) 0.055(4) 0.101(5) -0.023(3) -0.044(6) -0.005(5)
C23 0.049(4) 0.086(4) 0.053(3) 0.000(3) -0.007(3) 0.005(3)
C1A 0.087(4) 0.055(3) 0.095(4) 0.000 0.052(3) 0.000
C3S 0.056(2) 0.089(3) 0.073(2) -0.013(2) 0.0158(18) -0.014(2)
C2S 0.058(2) 0.092(3) 0.072(2) 0.015(2) 0.0253(18) 0.016(2)
C4S 0.082(4) 0.060(3) 0.092(4) 0.000 0.030(3) 0.000

loop_
_atom_type_symbol
_atom_type_description
_atom_type_scat_dispersion_real
_atom_type_scat_dispersion_imag
_atom_type_scat_source
C C 0.0033 0.0016 'International Tables Vol C Tables 4.2.6.8 and 6.1.1.4'
H H 0.0000 0.0000 'International Tables Vol C Tables 4.2.6.8 and 6.1.1.4'
P P 0.1023 0.0942 'International Tables Vol C Tables 4.2.6.8 and 6.1.1.4'

loop_
_geom_angle_atom_site_label_1
_geom_angle_atom_site_label_2
_geom_angle_atom_site_label_3
_geom_angle
_geom_angle_site_symmetry_1
_geom_angle_site_symmetry_3
C15 P1 C1 103.77(11) . .
C15 P1 H1P 103.6(13) . .
C1 P1 H1P 99.4(13) . .
C30B P2 C11 107.8(7) . .
C30B P2 C30 4.6(9) . .
C11 P2 C30 103.2(2) . .
C30B P2 H2P 105.1(17) . .
C11 P2 H2P 99.4(17) . .
C30 P2 H2P 106.0(17) . .
C5 C14 C1 120.4(2) . .
C5 C14 C13 117.7(2) . .
C1 C14 C13 121.9(2) . .
C7 C12 C11 120.2(2) . .
C7 C12 C13 118.3(2) . .
C11 C12 C13 121.5(2) . .
C8 C7 C12 119.8(2) . .
C8 C7 C6 122.0(2) . .
C12 C7 C6 118.3(2) . .
C12 C13 C14 112.4(2) . .
C12 C13 H13A 109.1 . .
C14 C13 H13A 109.1 . .
C12 C13 H13B 109.1 . .
C14 C13 H13B 109.1 . .
H13A C13 H13B 107.9 . .
C3 C2 C1 121.3(2) . .
C3 C2 H2 119.3 . .
C1 C2 H2 119.3 . .
C4 C5 C14 119.6(2) . .
C4 C5 C6 121.8(2) . .
C14 C5 C6 118.6(2) . .
C9 C8 C7 120.6(2) . .
C9 C8 H8 119.7 . .
C7 C8 H8 119.7 . .
C4 C3 C2 119.7(2) . .
C4 C3 H3 120.1 . .
C2 C3 H3 120.1 . .
C17 C16 C15 118.9(2) . .
C17 C16 C21 119.4(3) . .
C15 C16 C21 121.6(3) . .
C17 C16 C21B 114.6(6) . .
C15 C16 C21B 123.8(6) . .
C21 C16 C21B 20.5(5) . .
C19 C20 C15 119.3(2) . .
C19 C20 C27 118.4(2) . .
C15 C20 C27 122.2(2) . .
C7 C6 C5 111.9(2) . .
C7 C6 H6A 109.2 . .
C5 C6 H6A 109.2 . .
C7 C6 H6B 109.2 . .
C5 C6 H6B 109.2 . .
H6A C6 H6B 107.9 . .
C8 C9 C10 119.8(2) . .
C8 C9 H9 120.1 . .
C10 C9 H9 120.1 . .
C3 C4 C5 120.6(2) . .
C3 C4 H4 119.7 . .
C5 C4 H4 119.7 . .
C17 C18 C19 117.2(2) . .
C17 C18 C24 119.0(2) . .
C19 C18 C24 123.8(3) . .
C9 C10 C11 120.9(2) . .
C9 C10 H10 119.5 . .
C11 C10 H10 119.5 . .
C18 C19 C20 122.3(3) . .
C18 C19 H19 118.8 . .
C20 C19 H19 118.8 . .
C18 C17 C16 123.1(3) . .
C18 C17 H17 118.4 . .
C16 C17 H17 118.4 . .
C26 C24 C18 114.7(3) . .
C26 C24 C25 112.0(3) . .
C18 C24 C25 110.4(3) . .
C26 C24 H24 106.4 . .
C18 C24 H24 106.4 . .
C25 C24 H24 106.4 . .
C29 C27 C28 111.5(3) . .
C29 C27 C20 110.1(3) . .
C28 C27 C20 113.5(2) . .
C29 C27 H27 107.1 . .
C28 C27 H27 107.1 . .
C20 C27 H27 107.1 . .
C24 C25 H25A 109.5 . .
C24 C25 H25B 109.5 . .
H25A C25 H25B 109.5 . .
C24 C25 H25C 109.5 . .
H25A C25 H25C 109.5 . .
H25B C25 H25C 109.5 . .
C27 C28 H28A 109.5 . .
C27 C28 H28B 109.5 . .
H28A C28 H28B 109.5 . .
C27 C28 H28C 109.5 . .
H28A C28 H28C 109.5 . .
H28B C28 H28C 109.5 . .
C24 C26 H26A 109.5 . .
C24 C26 H26B 109.5 . .
H26A C26 H26B 109.5 . .
C24 C26 H26C 109.5 . .
H26A C26 H26C 109.5 . .
H26B C26 H26C 109.5 . .
C27 C29 H29A 109.5 . .
C27 C29 H29B 109.5 . .
H29A C29 H29B 109.5 . .
C27 C29 H29C 109.5 . .
H29A C29 H29C 109.5 . .
H29B C29 H29C 109.5 . .
C2 C1 C14 118.3(2) . .
C2 C1 P1 122.57(19) . .
C14 C1 P1 119.02(18) . .
C10 C11 C12 118.8(2) . .
C10 C11 P2 122.23(19) . .
C12 C11 P2 118.89(18) . .
C20 C15 C16 119.1(2) . .
C20 C15 P1 122.16(19) . .
C16 C15 P1 118.77(19) . .
C31 C30 C35 120.0 . .
C31 C30 P2 118.7(3) . .
C35 C30 P2 120.2(3) . .
C32 C31 C30 120.0 . .
C32 C31 C39 116.7(4) . .
C30 C31 C39 123.3(5) . .
C31 C32 C33 120.0 . .
C31 C32 H32 120.0 . .
C33 C32 H32 120.0 . .
C34 C33 C32 120.0 . .
C34 C33 C42 118.9(3) . .
C32 C33 C42 120.9(3) . .
C33 C34 C35 120.0 . .
C33 C34 H34 120.0 . .
C35 C34 H34 120.0 . .
C34 C35 C30 120.0 . .
C34 C35 C36 118.0(3) . .
C30 C35 C36 122.0(3) . .
C37 C36 C38 112.3(5) . .
C37 C36 C35 111.5(5) . .
C38 C36 C35 115.3(5) . .
C37 C36 H36 105.6 . .
C38 C36 H36 105.6 . .
C35 C36 H36 105.6 . .
C41 C39 C31 112.0(7) . .
C41 C39 C40 112.3(9) . .
C31 C39 C40 105.0(9) . .
C41 C39 H39 109.1 . .
C31 C39 H39 109.1 . .
C40 C39 H39 109.1 . .
C43 C42 C33 116.0(4) . .
C43 C42 C44 108.1(6) . .
C33 C42 C44 110.4(4) . .
C43 C42 H42 107.4 . .
C33 C42 H42 107.4 . .
C44 C42 H42 107.4 . .
C23 C21 C22 112.8(5) . .
C23 C21 C16 114.6(4) . .
C22 C21 C16 106.3(6) . .
C23 C21 H21 107.6 . .
C22 C21 H21 107.6 . .
C16 C21 H21 107.6 . .
C31B C30B C35B 120.0 . .
C31B C30B P2 127.9(6) . .
C35B C30B P2 112.0(6) . .
C32B C31B C30B 120.0 . .
C32B C31B C39B 117.5(12) . .
C30B C31B C39B 122.0(12) . .
C31B C32B C33B 120.0 . .
C31B C32B H32B 120.0 . .
C33B C32B H32B 120.0 . .
C32B C33B C34B 120.0 . .
C32B C33B C42B 122.5(9) . .
C34B C33B C42B 117.1(9) . .
C35B C34B C33B 120.0 . .
C35B C34B H34B 120.0 . .
C33B C34B H34B 120.0 . .
C34B C35B C30B 120.0 . .
C34B C35B C36B 116.1(10) . .
C30B C35B C36B 122.4(10) . .
C35B C36B C38B 103.9(13) . .
C35B C36B C37B 104.2(14) . .
C38B C36B C37B 106.3(14) . .
C35B C36B H36B 113.8 . .
C38B C36B H36B 113.8 . .
C37B C36B H36B 113.8 . .
C36B C37B H37D 109.5 . .
C36B C37B H37E 109.5 . .
H37D C37B H37E 109.5 . .
C36B C37B H37F 109.5 . .
H37D C37B H37F 109.5 . .
H37E C37B H37F 109.5 . .
C36B C38B H38D 109.5 . .
C36B C38B H38E 109.5 . .
H38D C38B H38E 109.5 . .
C36B C38B H38F 109.5 . .
H38D C38B H38F 109.5 . .
H38E C38B H38F 109.5 . .
C40B C39B C31B 125(3) . .
C40B C39B C41B 110(3) . .
C31B C39B C41B 116(2) . .
C40B C39B H39B 99.9 . .
C31B C39B H39B 99.9 . .
C41B C39B H39B 99.9 . .
C39B C40B H40D 109.5 . .
C39B C40B H40E 109.5 . .
H40D C40B H40E 109.5 . .
C39B C40B H40F 109.5 . .
H40D C40B H40F 109.5 . .
H40E C40B H40F 109.5 . .
C39B C41B H41D 109.5 . .
C39B C41B H41E 109.5 . .
H41D C41B H41E 109.5 . .
C39B C41B H41F 109.5 . .
H41D C41B H41F 109.5 . .
H41E C41B H41F 109.5 . .
C33B C42B C43B 105.3(13) . .
C33B C42B C44B 104.6(12) . .
C43B C42B C44B 85.5(15) . .
C33B C42B H42B 118.7 . .
C43B C42B H42B 118.7 . .
C44B C42B H42B 118.7 . .
C42B C43B H43D 109.5 . .
C42B C43B H43E 109.5 . .
H43D C43B H43E 109.5 . .
C42B C43B H43F 109.5 . .
H43D C43B H43F 109.5 . .
H43E C43B H43F 109.5 . .
C42B C44B H44D 109.5 . .
C42B C44B H44E 109.5 . .
H44D C44B H44E 109.5 . .
C42B C44B H44F 109.5 . .
H44D C44B H44F 109.5 . .
H44E C44B H44F 109.5 . .
C22B C21B C16 123.5(12) . .
C22B C21B C23B 106.3(12) . .
C16 C21B C23B 100.6(13) . .
C22B C21B H21B 108.5 . .
C16 C21B H21B 108.5 . .
C23B C21B H21B 108.5 . .
C21B C22B H22D 109.5 . .
C21B C22B H22E 109.5 . .
H22D C22B H22E 109.5 . .
C21B C22B H22F 109.5 . .
H22D C22B H22F 109.5 . .
H22E C22B H22F 109.5 . .
C21B C23B H23D 109.5 . .
C21B C23B H23E 109.5 . .
H23D C23B H23E 109.5 . .
C21B C23B H23F 109.5 . .
H23D C23B H23F 109.5 . .
H23E C23B H23F 109.5 . .
C2S C1A C2S 119.7(5) . 2
C2S C1A H1S 120.1 . .
C2S C1A H1S 120.1 2 .
C2S C3S C4S 120.0(4) . .
C2S C3S H3S 120.0 . .
C4S C3S H3S 120.0 . .
C3S C2S C1A 119.8(4) . .
C3S C2S H2S 120.1 . .
C1A C2S H2S 120.1 . .
C3S C4S C3S 120.6(5) . 2
C3S C4S H4S 119.7 . .
C3S C4S H4S 119.7 2 .

loop_
_geom_bond_atom_site_label_1
_geom_bond_atom_site_label_2
_geom_bond_distance
_geom_bond_site_symmetry_2
P1 C15 1.832(2) .
P1 C1 1.835(3) .
P1 H1P 1.27(3) .
P2 C30B 1.788(9) .
P2 C11 1.823(3) .
P2 C30 1.866(3) .
P2 H2P 1.18(4) .
C14 C5 1.395(3) .
C14 C1 1.402(3) .
C14 C13 1.514(3) .
C12 C7 1.392(3) .
C12 C11 1.400(3) .
C12 C13 1.513(3) .
C7 C8 1.386(3) .
C7 C6 1.503(3) .
C13 H13A 0.9900 .
C13 H13B 0.9900 .
C2 C3 1.384(4) .
C2 C1 1.394(3) .
C2 H2 0.9500 .
C5 C4 1.390(3) .
C5 C6 1.510(3) .
C8 C9 1.377(4) .
C8 H8 0.9500 .
C3 C4 1.377(4) .
C3 H3 0.9500 .
C16 C17 1.387(4) .
C16 C15 1.411(3) .
C16 C21 1.541(6) .
C16 C21B 1.543(17) .
C20 C19 1.394(3) .
C20 C15 1.402(3) .
C20 C27 1.523(4) .
C6 H6A 0.9900 .
C6 H6B 0.9900 .
C9 C10 1.384(4) .
C9 H9 0.9500 .
C4 H4 0.9500 .
C18 C17 1.378(4) .
C18 C19 1.386(4) .
C18 C24 1.518(4) .
C10 C11 1.391(3) .
C10 H10 0.9500 .
C19 H19 0.9500 .
C17 H17 0.9500 .
C24 C26 1.495(4) .
C24 C25 1.526(5) .
C24 H24 1.0000 .
C27 C29 1.514(5) .
C27 C28 1.520(4) .
C27 H27 1.0000 .
C25 H25A 0.9800 .
C25 H25B 0.9800 .
C25 H25C 0.9800 .
C28 H28A 0.9800 .
C28 H28B 0.9800 .
C28 H28C 0.9800 .
C26 H26A 0.9800 .
C26 H26B 0.9800 .
C26 H26C 0.9800 .
C29 H29A 0.9800 .
C29 H29B 0.9800 .
C29 H29C 0.9800 .
C30 C31 1.3900 .
C30 C35 1.3900 .
C31 C32 1.3900 .
C31 C39 1.513(10) .
C32 C33 1.3900 .
C32 H32 0.9500 .
C33 C34 1.3900 .
C33 C42 1.529(5) .
C34 C35 1.3900 .
C34 H34 0.9500 .
C35 C36 1.551(6) .
C36 C37 1.526(8) .
C36 C38 1.530(9) .
C36 H36 1.0000 .
C37 H37A 0.9800 .
C37 H37B 0.9800 .
C37 H37C 0.9800 .
C38 H38A 0.9800 .
C38 H38B 0.9800 .
C38 H38C 0.9800 .
C39 C41 1.507(12) .
C39 C40 1.61(2) .
C39 H39 1.0000 .
C40 H40A 0.9800 .
C40 H40B 0.9800 .
C40 H40C 0.9800 .
C41 H41A 0.9800 .
C41 H41B 0.9800 .
C41 H41C 0.9800 .
C42 C43 1.473(9) .
C42 C44 1.583(8) .
C42 H42 1.0000 .
C43 H43A 0.9800 .
C43 H43B 0.9800 .
C43 H43C 0.9800 .
C44 H44A 0.9800 .
C44 H44B 0.9800 .
C44 H44C 0.9800 .
C21 C23 1.505(8) .
C21 C22 1.534(9) .
C21 H21 1.0000 .
C22 H22A 0.9800 .
C22 H22B 0.9800 .
C22 H22C 0.9800 .
C23 H23A 0.9800 .
C23 H23B 0.9800 .
C23 H23C 0.9800 .
C30B C31B 1.3900 .
C30B C35B 1.3900 .
C31B C32B 1.3900 .
C31B C39B 1.55(3) .
C32B C33B 1.3900 .
C32B H32B 0.9500 .
C33B C34B 1.3900 .
C33B C42B 1.550(15) .
C34B C35B 1.3900 .
C34B H34B 0.9500 .
C35B C36B 1.49(2) .
C36B C38B 1.51(2) .
C36B C37B 1.64(2) .
C36B H36B 1.0000 .
C37B H37D 0.9800 .
C37B H37E 0.9800 .
C37B H37F 0.9800 .
C38B H38D 0.9800 .
C38B H38E 0.9800 .
C38B H38F 0.9800 .
C39B C40B 1.39(6) .
C39B C41B 1.56(4) .
C39B H39B 1.0000 .
C40B H40D 0.9800 .
C40B H40E 0.9800 .
C40B H40F 0.9800 .
C41B H41D 0.9800 .
C41B H41E 0.9800 .
C41B H41F 0.9800 .
C42B C43B 1.58(3) .
C42B C44B 1.68(3) .
C42B H42B 1.0000 .
C43B H43D 0.9800 .
C43B H43E 0.9800 .
C43B H43F 0.9800 .
C44B H44D 0.9800 .
C44B H44E 0.9800 .
C44B H44F 0.9800 .
C21B C22B 1.47(2) .
C21B C23B 1.55(2) .
C21B H21B 1.0000 .
C22B H22D 0.9800 .
C22B H22E 0.9800 .
C22B H22F 0.9800 .
C23B H23D 0.9800 .
C23B H23E 0.9800 .
C23B H23F 0.9800 .
C1A C2S 1.375(4) .
C1A C2S 1.375(4) 2
C1A H1S 0.9500 .
C3S C2S 1.358(5) .
C3S C4S 1.361(4) .
C3S H3S 0.9500 .
C2S H2S 0.9500 .
C4S C3S 1.361(4) 2
C4S H4S 0.9500 .

loop_
_geom_torsion_atom_site_label_1
_geom_torsion_atom_site_label_2
_geom_torsion_atom_site_label_3
_geom_torsion_atom_site_label_4
_geom_torsion
_geom_torsion_site_symmetry_1
_geom_torsion_site_symmetry_4
C11 C12 C7 C8 -0.5(4) . .
C13 C12 C7 C8 179.4(2) . .
C11 C12 C7 C6 -179.7(2) . .
C13 C12 C7 C6 0.2(4) . .
C7 C12 C13 C14 36.6(3) . .
C11 C12 C13 C14 -143.5(2) . .
C5 C14 C13 C12 -35.6(3) . .
C1 C14 C13 C12 144.7(2) . .
C1 C14 C5 C4 -0.8(4) . .
C13 C14 C5 C4 179.5(2) . .
C1 C14 C5 C6 177.9(2) . .
C13 C14 C5 C6 -1.8(3) . .
C12 C7 C8 C9 0.1(4) . .
C6 C7 C8 C9 179.3(3) . .
C1 C2 C3 C4 0.2(4) . .
C8 C7 C6 C5 143.3(3) . .
C12 C7 C6 C5 -37.4(4) . .
C4 C5 C6 C7 -142.9(3) . .
C14 C5 C6 C7 38.4(3) . .
C7 C8 C9 C10 0.3(4) . .
C2 C3 C4 C5 -1.4(4) . .
C14 C5 C4 C3 1.8(4) . .
C6 C5 C4 C3 -176.9(3) . .
C8 C9 C10 C11 -0.3(4) . .
C17 C18 C19 C20 -1.0(4) . .
C24 C18 C19 C20 177.1(3) . .
C15 C20 C19 C18 1.1(4) . .
C27 C20 C19 C18 179.5(3) . .
C19 C18 C17 C16 0.1(4) . .
C24 C18 C17 C16 -178.2(3) . .
C15 C16 C17 C18 0.8(4) . .
C21 C16 C17 C18 -174.7(5) . .
C21B C16 C17 C18 162.9(8) . .
C17 C18 C24 C26 -156.2(3) . .
C19 C18 C24 C26 25.6(5) . .
C17 C18 C24 C25 76.1(4) . .
C19 C18 C24 C25 -102.1(3) . .
C19 C20 C27 C29 -79.4(3) . .
C15 C20 C27 C29 99.0(3) . .
C19 C20 C27 C28 46.3(4) . .
C15 C20 C27 C28 -135.3(3) . .
C3 C2 C1 C14 0.7(4) . .
C3 C2 C1 P1 177.7(2) . .
C5 C14 C1 C2 -0.4(3) . .
C13 C14 C1 C2 179.3(2) . .
C5 C14 C1 P1 -177.45(19) . .
C13 C14 C1 P1 2.2(3) . .
C15 P1 C1 C2 3.5(2) . .
C15 P1 C1 C14 -179.62(19) . .
C9 C10 C11 C12 0.0(4) . .
C9 C10 C11 P2 176.3(2) . .
C7 C12 C11 C10 0.4(4) . .
C13 C12 C11 C10 -179.4(2) . .
C7 C12 C11 P2 -176.04(19) . .
C13 C12 C11 P2 4.1(3) . .
C30B P2 C11 C10 7.0(4) . .
C30 P2 C11 C10 7.3(3) . .
C30B P2 C11 C12 -176.6(4) . .
C30 P2 C11 C12 -176.4(2) . .
C19 C20 C15 C16 -0.2(4) . .
C27 C20 C15 C16 -178.6(3) . .
C19 C20 C15 P1 178.6(2) . .
C27 C20 C15 P1 0.2(4) . .
C17 C16 C15 C20 -0.7(4) . .
C21 C16 C15 C20 174.6(5) . .
C21B C16 C15 C20 -161.1(8) . .
C17 C16 C15 P1 -179.5(2) . .
C21 C16 C15 P1 -4.2(5) . .
C21B C16 C15 P1 20.1(9) . .
C1 P1 C15 C20 76.1(2) . .
C1 P1 C15 C16 -105.1(2) . .
C30B P2 C30 C31 -97(6) . .
C11 P2 C30 C31 85.9(3) . .
C30B P2 C30 C35 71(6) . .
C11 P2 C30 C35 -106.3(3) . .
C35 C30 C31 C32 0.0 . .
P2 C30 C31 C32 167.8(5) . .
C35 C30 C31 C39 178.2(7) . .
P2 C30 C31 C39 -14.0(6) . .
C30 C31 C32 C33 0.0 . .
C39 C31 C32 C33 -178.3(7) . .
C31 C32 C33 C34 0.0 . .
C31 C32 C33 C42 -175.5(4) . .
C32 C33 C34 C35 0.0 . .
C42 C33 C34 C35 175.6(4) . .
C33 C34 C35 C30 0.0 . .
C33 C34 C35 C36 179.2(5) . .
C31 C30 C35 C34 0.0 . .
P2 C30 C35 C34 -167.6(5) . .
C31 C30 C35 C36 -179.2(5) . .
P2 C30 C35 C36 13.2(5) . .
C34 C35 C36 C37 -85.8(7) . .
C30 C35 C36 C37 93.4(6) . .
C34 C35 C36 C38 43.8(7) . .
C30 C35 C36 C38 -137.0(5) . .
C32 C31 C39 C41 58.0(9) . .
C30 C31 C39 C41 -120.3(7) . .
C32 C31 C39 C40 -64.1(11) . .
C30 C31 C39 C40 117.6(10) . .
C34 C33 C42 C43 52.7(7) . .
C32 C33 C42 C43 -131.8(6) . .
C34 C33 C42 C44 -70.6(7) . .
C32 C33 C42 C44 104.9(6) . .
C17 C16 C21 C23 38.8(9) . .
C15 C16 C21 C23 -136.5(5) . .
C21B C16 C21 C23 121(2) . .
C17 C16 C21 C22 -86.5(8) . .
C15 C16 C21 C22 98.2(6) . .
C21B C16 C21 C22 -4(2) . .
C11 P2 C30B C31B 87.2(10) . .
C30 P2 C30B C31B 84(6) . .
C11 P2 C30B C35B -97.4(7) . .
C30 P2 C30B C35B -101(6) . .
C35B C30B C31B C32B 0.0 . .
P2 C30B C31B C32B 175.1(15) . .
C35B C30B C31B C39B 172(2) . .
P2 C30B C31B C39B -13.1(19) . .
C30B C31B C32B C33B 0.0 . .
C39B C31B C32B C33B -172.2(18) . .
C31B C32B C33B C34B 0.0 . .
C31B C32B C33B C42B -172.1(12) . .
C32B C33B C34B C35B 0.0 . .
C42B C33B C34B C35B 172.5(12) . .
C33B C34B C35B C30B 0.0 . .
C33B C34B C35B C36B 166.5(15) . .
C31B C30B C35B C34B 0.0 . .
P2 C30B C35B C34B -175.8(13) . .
C31B C30B C35B C36B -165.6(16) . .
P2 C30B C35B C36B 18.5(13) . .
C34B C35B C36B C38B 75.7(15) . .
C30B C35B C36B C38B -118.2(12) . .
C34B C35B C36B C37B -35.5(17) . .
C30B C35B C36B C37B 130.7(13) . .
C32B C31B C39B C40B -92(4) . .
C30B C31B C39B C40B 96(4) . .
C32B C31B C39B C41B 52(2) . .
C30B C31B C39B C41B -119.8(18) . .
C32B C33B C42B C43B -48.0(15) . .
C34B C33B C42B C43B 139.7(13) . .
C32B C33B C42B C44B 41.3(15) . .
C34B C33B C42B C44B -131.0(12) . .
C17 C16 C21B C22B -30.4(19) . .
C15 C16 C21B C22B 130.7(14) . .
C21 C16 C21B C22B -139(3) . .
C17 C16 C21B C23B 87.4(15) . .
C15 C16 C21B C23B -111.5(11) . .
C21 C16 C21B C23B -20.9(17) . .
C4S C3S C2S C1A -0.2(5) . .
C2S C1A C2S C3S 0.1(2) 2 .
C2S C3S C4S C3S 0.1(2) . 2
